data_4001230
loop_
_publ_author_name
'Cin\<ci\'c, Dominik'
'Fri\<s\<ci\'c, Tomislav'
'Jones, William'

_publ_section_title
;
 Structural Equivalence of Br and I Halogen Bonds: A Route to
 Isostructural Materials with Controllable Properties
;
_journal_issue 21
_journal_name_full 'Chemistry of Materials'
_journal_page_first 6623
_journal_paper_doi 10.1021/cm800923r
_journal_volume 20
_journal_year 2008
_chemical_formula_moiety '2(C12 H8 N2) (C6 F4 Br2)'
_chemical_formula_sum 'C30 H16 Br2 F4 N2'
_chemical_formula_weight 668.29
_chemical_name_common 'phen:1,4-tfbb 2/1'
_chemical_name_systematic
;
 phenazine:1,4-dibromotetrafluorobenzene 2/1
;
_space_group_IT_number 14
_symmetry_cell_setting monoclinic
_symmetry_space_group_name_Hall '-P 2ybc'
_symmetry_space_group_name_H-M 'P 1 21/c 1'
_atom_sites_solution_hydrogens geom
_atom_sites_solution_primary direct
_atom_sites_solution_secondary difmap
_audit_creation_method SHELXL-97
_cell_angle_alpha 90.00
_cell_angle_beta 99.5660(10)
_cell_angle_gamma 90.00
_cell_formula_units_Z 2
_cell_length_a 5.68970(10)
_cell_length_b 13.6631(3)
_cell_length_c 16.5159(4)
_cell_measurement_reflns_used 7067
_cell_measurement_temperature 180(2)
_cell_measurement_theta_max 30.03
_cell_measurement_theta_min 1.00
_cell_volume 1266.08(5)
_computing_cell_refinement 'HKL Scalepack (Otwinowski & Minor 1997)'
_computing_data_collection 'Collect (Nonius B.V. 1998)'
_computing_data_reduction
;
 HKL Denzo and Scalepack (Otwinowski & Minor 1997)
;
_computing_publication_material 'SHELXL-97 (Sheldrick 1997)'
_computing_structure_refinement 'SHELXL-97 (Sheldrick 1997)'
_computing_structure_solution 'SIR-92 (Altomare et al. 1994)'
_diffrn_ambient_temperature 293(2)
_diffrn_measured_fraction_theta_full 0.991
_diffrn_measured_fraction_theta_max 0.991
_diffrn_measurement_device_type 'Nonius Kappa CCD'
_diffrn_measurement_method 'Thin slice \w and \f scans'
_diffrn_radiation_source 'fine-focus sealed tube'
_diffrn_radiation_type MoK\a
_diffrn_radiation_wavelength 0.71073
_diffrn_reflns_av_R_equivalents 0.0494
_diffrn_reflns_av_sigmaI/netI 0.0378
_diffrn_reflns_limit_h_max 7
_diffrn_reflns_limit_h_min -7
_diffrn_reflns_limit_k_max 19
_diffrn_reflns_limit_k_min -19
_diffrn_reflns_limit_l_max 23
_diffrn_reflns_limit_l_min -23
_diffrn_reflns_number 9731
_diffrn_reflns_theta_full 30.02
_diffrn_reflns_theta_max 30.02
_diffrn_reflns_theta_min 2.50
_exptl_absorpt_coefficient_mu 3.260
_exptl_absorpt_correction_T_max 0.725
_exptl_absorpt_correction_T_min 0.443
_exptl_absorpt_correction_type multi-scan
_exptl_absorpt_process_details
;
multi-scan from symmetry-related measurements 
 Sortav (Blessing 1995)
;
_exptl_crystal_colour yellow
_exptl_crystal_density_diffrn 1.753
_exptl_crystal_density_method 'not measured'
_exptl_crystal_description prism
_exptl_crystal_F_000 660
_exptl_crystal_size_max 0.46
_exptl_crystal_size_mid 0.32
_exptl_crystal_size_min 0.10
_refine_diff_density_max 0.588
_refine_diff_density_min -1.222
_refine_diff_density_rms 0.214
_refine_ls_extinction_method none
_refine_ls_goodness_of_fit_ref 1.090
_refine_ls_hydrogen_treatment constr
_refine_ls_matrix_type full
_refine_ls_number_parameters 181
_refine_ls_number_reflns 3645
_refine_ls_number_restraints 0
_refine_ls_restrained_S_all 1.090
_refine_ls_R_factor_all 0.0466
_refine_ls_R_factor_gt 0.0364
_refine_ls_shift/su_max 0.001
_refine_ls_shift/su_mean 0.000
_refine_ls_structure_factor_coef Fsqd
_refine_ls_weighting_details 'calc w=1/[\s^2^(Fo^2^)+(0.0652P)^2^+0.9762P] where P=(Fo^2^+2Fc^2^)/3'
_refine_ls_weighting_scheme calc
_refine_ls_wR_factor_gt 0.1004
_refine_ls_wR_factor_ref 0.1203
_reflns_number_gt 3182
_reflns_number_total 3645
_reflns_threshold_expression >2sigma(I)
_cod_data_source_file cm800923r_si_002.cif
_cod_data_source_block tfbb-phen_1/2
_cod_original_sg_symbol_H-M P21/c
_cod_database_code 4001230

loop_
_symmetry_equiv_pos_as_xyz
'x, y, z'
'-x, y+1/2, -z+1/2'
'-x, -y, -z'
'x, -y-1/2, z-1/2'

loop_
_atom_site_label
_atom_site_type_symbol
_atom_site_fract_x
_atom_site_fract_y
_atom_site_fract_z
_atom_site_U_iso_or_equiv
_atom_site_adp_type
_atom_site_occupancy
_atom_site_symmetry_multiplicity
_atom_site_calc_flag
_atom_site_refinement_flags
N1 N 0.6975(3) 0.07893(15) 0.44853(13) 0.0267(4) Uani 1 1 d .
N2 N 0.3061(3) 0.19403(16) 0.48017(13) 0.0272(4) Uani 1 1 d .
C1 C 0.3213(4) 0.16213(15) 0.40412(15) 0.0248(4) Uani 1 1 d .
C2 C 0.1369(5) 0.1859(2) 0.33737(16) 0.0315(5) Uani 1 1 d .
H2 H 0.0070 0.2230 0.3467 0.038 Uiso 1 1 calc R
C3 C 0.1506(5) 0.15451(18) 0.25998(17) 0.0335(5) Uani 1 1 d .
H3 H 0.0292 0.1702 0.2170 0.040 Uiso 1 1 calc R
C4 C 0.3469(5) 0.09830(19) 0.24410(16) 0.0334(5) Uani 1 1 d .
H4 H 0.3531 0.0777 0.1908 0.040 Uiso 1 1 calc R
C5 C 0.5271(4) 0.07403(19) 0.30606(15) 0.0306(5) Uani 1 1 d .
H5 H 0.6553 0.0372 0.2948 0.037 Uiso 1 1 calc R
C6 C 0.5195(4) 0.10491(16) 0.38816(14) 0.0247(4) Uani 1 1 d .
C7 C 0.4838(4) 0.16807(16) 0.54028(15) 0.0244(4) Uani 1 1 d .
C8 C 0.6819(4) 0.10970(16) 0.52455(14) 0.0238(4) Uani 1 1 d .
C9 C 0.8676(4) 0.08581(18) 0.59083(16) 0.0302(5) Uani 1 1 d .
H9 H 0.9968 0.0484 0.5814 0.036 Uiso 1 1 calc R
C10 C 0.8549(5) 0.1180(2) 0.66798(16) 0.0337(5) Uani 1 1 d .
H10 H 0.9765 0.1026 0.7110 0.040 Uiso 1 1 calc R
C11 C 0.6579(5) 0.1751(2) 0.68356(17) 0.0341(5) Uani 1 1 d .
H11 H 0.6527 0.1961 0.7368 0.041 Uiso 1 1 calc R
C12 C 0.4778(5) 0.1994(2) 0.62241(16) 0.0319(5) Uani 1 1 d .
H12 H 0.3504 0.2365 0.6339 0.038 Uiso 1 1 calc R
Br1 Br 0.93174(4) 0.160109(17) 0.002685(16) 0.03213(11) Uani 1 1 d .
F1 F 0.8438(3) 0.01179(14) 0.13479(11) 0.0434(4) Uani 1 1 d .
F2 F 0.5084(3) 0.11720(13) -0.13171(10) 0.0417(4) Uani 1 1 d .
C14 C 0.6846(4) 0.06857(17) 0.00201(14) 0.0262(4) Uani 1 1 d .
C13 C 0.6745(4) 0.00770(18) 0.06798(15) 0.0283(4) Uani 1 1 d .
C15 C 0.5068(4) 0.06000(17) -0.06615(14) 0.0282(4) Uani 1 1 d .

loop_
_atom_site_aniso_label
_atom_site_aniso_U_11
_atom_site_aniso_U_22
_atom_site_aniso_U_33
_atom_site_aniso_U_23
_atom_site_aniso_U_13
_atom_site_aniso_U_12
N1 0.0232(9) 0.0228(9) 0.0347(10) -0.0001(7) 0.0064(7) 0.0032(7)
N2 0.0238(9) 0.0254(9) 0.0320(9) -0.0016(8) 0.0038(7) 0.0021(7)
C1 0.0231(10) 0.0199(10) 0.0314(11) 0.0003(8) 0.0047(8) 0.0005(7)
C2 0.0257(11) 0.0316(12) 0.0357(12) -0.0014(10) 0.0011(9) 0.0042(9)
C3 0.0341(12) 0.0292(13) 0.0350(12) 0.0004(9) -0.0005(10) 0.0011(9)
C4 0.0405(13) 0.0308(12) 0.0296(11) -0.0028(9) 0.0076(9) -0.0009(10)
C5 0.0313(11) 0.0275(11) 0.0346(11) -0.0030(9) 0.0100(9) 0.0016(9)
C6 0.0231(9) 0.0202(9) 0.0315(10) 0.0000(8) 0.0064(8) -0.0003(8)
C7 0.0223(10) 0.0203(10) 0.0314(11) -0.0012(8) 0.0065(8) -0.0007(7)
C8 0.0211(9) 0.0190(9) 0.0316(10) 0.0012(8) 0.0056(8) -0.0002(7)
C9 0.0250(10) 0.0258(11) 0.0387(12) 0.0050(9) 0.0025(9) 0.0025(8)
C10 0.0306(11) 0.0324(13) 0.0355(12) 0.0054(10) -0.0024(9) 0.0005(10)
C11 0.0359(13) 0.0359(13) 0.0301(11) -0.0010(10) 0.0046(10) -0.0030(10)
C12 0.0295(11) 0.0326(12) 0.0344(12) -0.0043(10) 0.0077(9) 0.0013(10)
Br1 0.02777(15) 0.02311(15) 0.04749(18) -0.00488(9) 0.01209(11) -0.00431(8)
F1 0.0428(8) 0.0441(10) 0.0380(8) 0.0001(7) -0.0085(7) -0.0081(8)
F2 0.0540(10) 0.0360(9) 0.0353(8) 0.0108(7) 0.0077(7) -0.0062(8)
C14 0.0262(10) 0.0205(10) 0.0333(11) -0.0036(8) 0.0093(8) -0.0037(8)
C13 0.0293(10) 0.0253(11) 0.0294(11) -0.0037(8) 0.0022(8) -0.0011(9)
C15 0.0349(11) 0.0230(10) 0.0279(10) 0.0011(8) 0.0090(9) -0.0009(9)

loop_
_atom_type_symbol
_atom_type_description
_atom_type_scat_dispersion_real
_atom_type_scat_dispersion_imag
_atom_type_scat_source
C C 0.0033 0.0016 'International Tables Vol C Tables 4.2.6.8 and 6.1.1.4'
H H 0.0000 0.0000 'International Tables Vol C Tables 4.2.6.8 and 6.1.1.4'
N N 0.0061 0.0033 'International Tables Vol C Tables 4.2.6.8 and 6.1.1.4'
F F 0.0171 0.0103 'International Tables Vol C Tables 4.2.6.8 and 6.1.1.4'
Br Br -0.2901 2.4595 'International Tables Vol C Tables 4.2.6.8 and 6.1.1.4'

loop_
_geom_angle_atom_site_label_1
_geom_angle_atom_site_label_2
_geom_angle_atom_site_label_3
_geom_angle
_geom_angle_site_symmetry_1
_geom_angle_site_symmetry_3
C8 N1 C6 116.88(19) . .
C7 N2 C1 116.6(2) . .
N2 C1 C2 119.6(2) . .
N2 C1 C6 121.5(2) . .
C2 C1 C6 118.8(2) . .
C3 C2 C1 120.2(2) . .
C3 C2 H2 119.9 . .
C1 C2 H2 119.9 . .
C2 C3 C4 121.0(2) . .
C2 C3 H3 119.5 . .
C4 C3 H3 119.5 . .
C5 C4 C3 120.7(2) . .
C5 C4 H4 119.6 . .
C3 C4 H4 119.6 . .
C4 C5 C6 120.2(2) . .
C4 C5 H5 119.9 . .
C6 C5 H5 119.9 . .
N1 C6 C5 119.2(2) . .
N1 C6 C1 121.8(2) . .
C5 C6 C1 119.0(2) . .
N2 C7 C12 119.3(2) . .
N2 C7 C8 122.0(2) . .
C12 C7 C8 118.7(2) . .
N1 C8 C9 119.4(2) . .
N1 C8 C7 121.2(2) . .
C9 C8 C7 119.4(2) . .
C10 C9 C8 119.8(2) . .
C10 C9 H9 120.1 . .
C8 C9 H9 120.1 . .
C9 C10 C11 120.8(2) . .
C9 C10 H10 119.6 . .
C11 C10 H10 119.6 . .
C12 C11 C10 121.4(2) . .
C12 C11 H11 119.3 . .
C10 C11 H11 119.3 . .
C11 C12 C7 120.0(2) . .
C11 C12 H12 120.0 . .
C7 C12 H12 120.0 . .
C13 C14 C15 118.0(2) . .
C13 C14 Br1 121.70(17) . .
C15 C14 Br1 120.29(17) . .
F1 C13 C14 120.4(2) . .
F1 C13 C15 118.5(2) . 3_655
C14 C13 C15 121.0(2) . 3_655
F2 C15 C13 118.6(2) . 3_655
F2 C15 C14 120.4(2) . .
C13 C15 C14 121.0(2) 3_655 .

loop_
_geom_bond_atom_site_label_1
_geom_bond_atom_site_label_2
_geom_bond_distance
_geom_bond_site_symmetry_2
N1 C8 1.341(3) .
N1 C6 1.346(3) .
N2 C7 1.342(3) .
N2 C1 1.346(3) .
C1 C2 1.427(3) .
C1 C6 1.432(3) .
C2 C3 1.363(4) .
C2 H2 0.9300 .
C3 C4 1.416(4) .
C3 H3 0.9300 .
C4 C5 1.364(4) .
C4 H4 0.9300 .
C5 C6 1.428(3) .
C5 H5 0.9300 .
C7 C12 1.428(3) .
C7 C8 1.439(3) .
C8 C9 1.427(3) .
C9 C10 1.361(4) .
C9 H9 0.9300 .
C10 C11 1.423(4) .
C10 H10 0.9300 .
C11 C12 1.355(4) .
C11 H11 0.9300 .
C12 H12 0.9300 .
Br1 C14 1.881(2) .
F1 C13 1.340(3) .
F2 C15 1.337(3) .
C14 C13 1.379(3) .
C14 C15 1.388(3) .
C13 C15 1.382(3) 3_655
C15 C13 1.382(3) 3_655
